data_4065035
loop_
_publ_author_name
'Mo, Zhenbo'
'Li, Yuxue'
'Lee, Hung Kay'
'Deng, Liang'

_publ_section_title
;
 Square-Planar Cobalt Complexes with Monodentate N-Heterocyclic Carbene
 Ligation: Synthesis, Structure, and Catalytic Application
;
_journal_issue 17
_journal_name_full Organometallics
_journal_page_first 4687
_journal_paper_doi 10.1021/om200527y
_journal_volume 30
_journal_year 2011
_chemical_absolute_configuration ad
_chemical_formula_sum 'C40 H72 B2 Co F8 N8 O'
_chemical_formula_weight 913.61
_chemical_name_systematic
; 
 ? 
;
_space_group_IT_number 145
_symmetry_cell_setting trigonal
_symmetry_space_group_name_Hall 'P 32'
_symmetry_space_group_name_H-M 'P 32'
_atom_sites_solution_hydrogens geom
_atom_sites_solution_primary direct
_atom_sites_solution_secondary difmap
_audit_creation_method SHELXL-97
_cell_angle_alpha 90.00
_cell_angle_beta 90.00
_cell_angle_gamma 120.00
_cell_formula_units_Z 3
_cell_length_a 11.4224(4)
_cell_length_b 11.4224(4)
_cell_length_c 32.1421(16)
_cell_measurement_reflns_used 2005
_cell_measurement_temperature 293(2)
_cell_measurement_theta_max 46.145
_cell_measurement_theta_min 4.835
_cell_volume 3631.8(3)
_computing_cell_refinement 'Bruker SMART'
_computing_data_collection 'Bruker SMART'
_computing_data_reduction 'Bruker SHELXTL'
_computing_molecular_graphics 'Bruker SHELXTL'
_computing_publication_material 'Bruker SHELXTL'
_computing_structure_refinement 'SHELXL-97 (Sheldrick, 1997)'
_computing_structure_solution 'SHELXS-97 (Sheldrick, 1990)'
_diffrn_ambient_temperature 293(2)
_diffrn_measured_fraction_theta_full 1.000
_diffrn_measured_fraction_theta_max 1.000
_diffrn_measurement_device_type 'CCD area detector'
_diffrn_measurement_method 'phi and omega scans'
_diffrn_radiation_monochromator graphite
_diffrn_radiation_source 'fine-focus sealed tube'
_diffrn_radiation_type MoK\a
_diffrn_radiation_wavelength 0.71073
_diffrn_reflns_av_R_equivalents 0.1047
_diffrn_reflns_av_sigmaI/netI 0.1920
_diffrn_reflns_limit_h_max 13
_diffrn_reflns_limit_h_min -13
_diffrn_reflns_limit_k_max 7
_diffrn_reflns_limit_k_min -13
_diffrn_reflns_limit_l_max 38
_diffrn_reflns_limit_l_min -38
_diffrn_reflns_number 19296
_diffrn_reflns_theta_full 25.46
_diffrn_reflns_theta_max 25.46
_diffrn_reflns_theta_min 1.90
_exptl_absorpt_coefficient_mu 0.424
_exptl_absorpt_correction_T_max 1.00000
_exptl_absorpt_correction_T_min 0.87989
_exptl_absorpt_correction_type empirical
_exptl_absorpt_process_details sadabs
_exptl_crystal_colour colorless
_exptl_crystal_density_diffrn 1.253
_exptl_crystal_density_method 'not measured'
_exptl_crystal_description prismatic
_exptl_crystal_F_000 1455
_exptl_crystal_size_max 0.215
_exptl_crystal_size_mid 0.133
_exptl_crystal_size_min 0.100
_refine_diff_density_max 0.424
_refine_diff_density_min -0.257
_refine_diff_density_rms 0.047
_refine_ls_abs_structure_details 'Flack H D (1983), Acta Cryst. A39, 876-881'
_refine_ls_abs_structure_Flack -0.02(2)
_refine_ls_extinction_method none
_refine_ls_goodness_of_fit_ref 0.792
_refine_ls_hydrogen_treatment constr
_refine_ls_matrix_type full
_refine_ls_number_parameters 550
_refine_ls_number_reflns 8964
_refine_ls_number_restraints 10
_refine_ls_restrained_S_all 0.803
_refine_ls_R_factor_all 0.1413
_refine_ls_R_factor_gt 0.0573
_refine_ls_shift/su_max 0.033
_refine_ls_shift/su_mean 0.004
_refine_ls_structure_factor_coef Fsqd
_refine_ls_weighting_details 'calc w=1/[\s^2^(Fo^2^)+(0.0341P)^2^+0.0000P] where P=(Fo^2^+2Fc^2^)/3'
_refine_ls_weighting_scheme calc
_refine_ls_wR_factor_gt 0.0985
_refine_ls_wR_factor_ref 0.1173
_reflns_number_gt 3700
_reflns_number_total 8964
_reflns_threshold_expression >2sigma(I)
_cod_data_source_file om200527y_si_001.cif
_cod_data_source_block 2
_cod_depositor_comments
;
The following automatic conversions were performed:

'_symmetry_cell_setting' value 'Trigonal' changed to 'trigonal'
according to /home/saulius/struct/CIF-dictionaries/cif_core.dic
dictionary named 'cif_core.dic' version 2.4.1 from 2010-06-29.

Automatic conversion script
Id: cif_fix_values 1715 2011-07-08 13:25:40Z adriana 
;
_cod_original_sg_symbol_H-M P3(2)
_cod_database_code 4065035

loop_
_symmetry_equiv_pos_as_xyz
'x, y, z'
'-y, x-y, z+2/3'
'-x+y, -x, z+1/3'

loop_
_atom_site_label
_atom_site_type_symbol
_atom_site_fract_x
_atom_site_fract_y
_atom_site_fract_z
_atom_site_U_iso_or_equiv
_atom_site_adp_type
_atom_site_occupancy
_atom_site_symmetry_multiplicity
_atom_site_calc_flag
_atom_site_refinement_flags
_atom_site_disorder_assembly
_atom_site_disorder_group
Co1 Co 0.52397(7) 0.85722(7) 0.07322(4) 0.0441(2) Uani 1 1 d . . .
F1 F 0.3303(6) -0.0521(6) 0.21395(17) 0.1332(19) Uani 1 1 d . . .
F2 F 0.2594(4) 0.0963(5) 0.20532(13) 0.0982(14) Uani 1 1 d . . .
F3 F 0.4499(10) 0.1271(9) 0.1801(4) 0.259(5) Uani 1 1 d . . .
F4 F 0.1906(14) -0.0804(11) 0.1640(4) 0.130(4) Uani 0.50 1 d P A 1
F4' F 0.3271(14) 0.0237(13) 0.1475(3) 0.088(4) Uani 0.50 1 d P A 2
F5 F 0.7980(9) 0.7890(10) 0.9621(3) 0.238(5) Uani 1 1 d . B .
F6 F 0.7637(4) 0.5950(4) 0.94179(13) 0.0977(14) Uani 1 1 d . B .
F7 F 0.6127(5) 0.6628(5) 0.93268(16) 0.1279(18) Uani 1 1 d . B .
F8 F 0.5877(12) 0.5276(15) 0.9831(4) 0.145(5) Uani 0.50 1 d P B 1
F8' F 0.6942(13) 0.6639(13) 0.9984(3) 0.093(4) Uani 0.50 1 d P B 2
O1 O 0.879(2) 0.750(2) 0.2354(7) 0.462(10) Uiso 1 1 d D . .
N1 N 0.2709(6) 0.8299(6) 0.03616(17) 0.0578(15) Uani 1 1 d . . .
N2 N 0.3000(5) 0.6666(5) 0.01622(17) 0.0541(15) Uani 1 1 d . . .
N3 N 0.6278(5) 1.0420(6) -0.00064(19) 0.0553(15) Uani 1 1 d . . .
N4 N 0.6423(5) 1.1523(5) 0.05511(19) 0.0500(15) Uani 1 1 d . . .
N5 N 0.8179(6) 0.9739(5) 0.0923(2) 0.0546(16) Uani 1 1 d . . .
N6 N 0.7113(6) 0.9617(5) 0.14784(18) 0.0532(15) Uani 1 1 d . . .
N7 N 0.4942(5) 0.6032(5) 0.11077(16) 0.0535(14) Uani 1 1 d . . .
N8 N 0.3338(5) 0.6337(5) 0.13014(17) 0.0556(15) Uani 1 1 d . . .
B1 B 0.3113(16) 0.0283(15) 0.1857(6) 0.117(5) Uani 1 1 d . A .
B2 B 0.6924(15) 0.6460(16) 0.9600(5) 0.109(5) Uani 1 1 d . . .
C1 C 0.3584(6) 0.7805(6) 0.0405(2) 0.0468(17) Uani 1 1 d . . .
C2 C 0.1614(8) 0.7442(9) 0.0111(3) 0.074(2) Uani 1 1 d . . .
C3 C 0.1805(9) 0.6450(10) -0.0025(3) 0.078(3) Uani 1 1 d . . .
C4 C 0.0453(7) 0.7720(9) 0.0030(3) 0.104(3) Uani 1 1 d . . .
H4A H -0.0036 0.7608 0.0284 0.157 Uiso 1 1 calc R . .
H4B H -0.0146 0.7098 -0.0175 0.157 Uiso 1 1 calc R . .
H4C H 0.0813 0.8629 -0.0069 0.157 Uiso 1 1 calc R . .
C5 C 0.0947(8) 0.5293(7) -0.0306(3) 0.097(3) Uani 1 1 d . . .
H5A H 0.0443 0.4487 -0.0143 0.145 Uiso 1 1 calc R . .
H5B H 0.1513 0.5165 -0.0499 0.145 Uiso 1 1 calc R . .
H5C H 0.0334 0.5483 -0.0455 0.145 Uiso 1 1 calc R . .
C6 C 0.2846(7) 0.9463(8) 0.0584(3) 0.068(2) Uani 1 1 d . . .
H6A H 0.3523 0.9709 0.0799 0.081 Uiso 1 1 calc R . .
H6B H 0.1994 0.9216 0.0719 0.081 Uiso 1 1 calc R . .
C7 C 0.3243(8) 1.0689(9) 0.0308(3) 0.091(3) Uani 1 1 d . . .
H7A H 0.4077 1.0931 0.0169 0.136 Uiso 1 1 calc R . .
H7B H 0.3356 1.1433 0.0476 0.136 Uiso 1 1 calc R . .
H7C H 0.2547 1.0476 0.0106 0.136 Uiso 1 1 calc R . .
C8 C 0.3599(7) 0.5814(7) 0.0096(3) 0.073(2) Uani 1 1 d . . .
H8A H 0.3652 0.5697 -0.0201 0.087 Uiso 1 1 calc R . .
H8B H 0.4515 0.6280 0.0204 0.087 Uiso 1 1 calc R . .
C9 C 0.2867(10) 0.4485(8) 0.0290(3) 0.089(3) Uani 1 1 d . . .
H9A H 0.2832 0.4587 0.0585 0.134 Uiso 1 1 calc R . .
H9B H 0.3322 0.3989 0.0231 0.134 Uiso 1 1 calc R . .
H9C H 0.1964 0.4004 0.0180 0.134 Uiso 1 1 calc R . .
C10 C 0.6007(6) 1.0251(6) 0.0404(2) 0.0429(17) Uani 1 1 d . . .
C11 C 0.6810(8) 1.1767(9) -0.0126(3) 0.067(3) Uani 1 1 d . . .
C12 C 0.6917(8) 1.2477(7) 0.0231(3) 0.065(2) Uani 1 1 d . . .
C13 C 0.7292(9) 1.2322(8) -0.0549(2) 0.093(3) Uani 1 1 d . . .
H13A H 0.7689 1.3287 -0.0543 0.140 Uiso 1 1 calc R . .
H13B H 0.6543 1.1943 -0.0739 0.140 Uiso 1 1 calc R . .
H13C H 0.7955 1.2094 -0.0638 0.140 Uiso 1 1 calc R . .
C14 C 0.7383(9) 1.3922(7) 0.0290(3) 0.107(3) Uani 1 1 d . . .
H14A H 0.8145 1.4309 0.0475 0.161 Uiso 1 1 calc R . .
H14B H 0.6666 1.4023 0.0407 0.161 Uiso 1 1 calc R . .
H14C H 0.7644 1.4376 0.0026 0.161 Uiso 1 1 calc R . .
C15 C 0.6000(7) 0.9327(7) -0.0293(2) 0.066(2) Uani 1 1 d . . .
H15A H 0.5817 0.8532 -0.0134 0.079 Uiso 1 1 calc R . .
H15B H 0.6802 0.9584 -0.0459 0.079 Uiso 1 1 calc R . .
C16 C 0.4811(7) 0.8958(7) -0.0585(2) 0.082(2) Uani 1 1 d . . .
H16A H 0.4058 0.8876 -0.0428 0.123 Uiso 1 1 calc R . .
H16B H 0.4557 0.8113 -0.0719 0.123 Uiso 1 1 calc R . .
H16C H 0.5068 0.9652 -0.0791 0.123 Uiso 1 1 calc R . .
C17 C 0.6316(7) 1.1883(7) 0.0983(2) 0.059(2) Uani 1 1 d . . .
H17A H 0.5761 1.1056 0.1137 0.071 Uiso 1 1 calc R . .
H17B H 0.5848 1.2395 0.0982 0.071 Uiso 1 1 calc R . .
C18 C 0.7630(8) 1.2688(8) 0.1209(3) 0.097(3) Uani 1 1 d . . .
H18A H 0.8215 1.2334 0.1146 0.145 Uiso 1 1 calc R . .
H18B H 0.7464 1.2630 0.1503 0.145 Uiso 1 1 calc R . .
H18C H 0.8052 1.3616 0.1123 0.145 Uiso 1 1 calc R . .
C19 C 0.6932(6) 0.9339(6) 0.1061(2) 0.0455(17) Uani 1 1 d . . .
C20 C 0.9116(7) 1.0251(7) 0.1243(3) 0.062(2) Uani 1 1 d . . .
C21 C 0.8475(9) 1.0192(8) 0.1582(3) 0.056(2) Uani 1 1 d . . .
C22 C 1.0572(7) 1.0685(8) 0.1177(3) 0.097(3) Uani 1 1 d . . .
H22A H 1.0642 1.0056 0.0996 0.145 Uiso 1 1 calc R . .
H22B H 1.0984 1.0710 0.1440 0.145 Uiso 1 1 calc R . .
H22C H 1.1025 1.1569 0.1054 0.145 Uiso 1 1 calc R . .
C23 C 0.8940(9) 1.0621(9) 0.2019(3) 0.103(3) Uani 1 1 d . . .
H23A H 0.9520 1.1585 0.2028 0.154 Uiso 1 1 calc R . .
H23B H 0.9430 1.0191 0.2113 0.154 Uiso 1 1 calc R . .
H23C H 0.8171 1.0364 0.2195 0.154 Uiso 1 1 calc R . .
C24 C 0.8533(7) 0.9658(7) 0.0491(2) 0.060(2) Uani 1 1 d . . .
H24A H 0.7703 0.9085 0.0341 0.072 Uiso 1 1 calc R . .
H24B H 0.9063 0.9209 0.0488 0.072 Uiso 1 1 calc R . .
C25 C 0.9299(8) 1.0954(8) 0.0257(3) 0.088(3) Uani 1 1 d . . .
H25A H 0.8877 1.1491 0.0297 0.132 Uiso 1 1 calc R . .
H25B H 0.9301 1.0764 -0.0034 0.132 Uiso 1 1 calc R . .
H25C H 1.0213 1.1440 0.0357 0.132 Uiso 1 1 calc R . .
C26 C 0.6017(7) 0.9334(7) 0.1768(2) 0.0646(19) Uani 1 1 d . . .
H26A H 0.5222 0.9158 0.1610 0.078 Uiso 1 1 calc R . .
H26B H 0.6277 1.0132 0.1936 0.078 Uiso 1 1 calc R . .
C27 C 0.5660(7) 0.8173(7) 0.2046(2) 0.079(2) Uani 1 1 d . . .
H27A H 0.5533 0.7412 0.1884 0.118 Uiso 1 1 calc R . .
H27B H 0.4839 0.7945 0.2192 0.118 Uiso 1 1 calc R . .
H27C H 0.6376 0.8409 0.2243 0.118 Uiso 1 1 calc R . .
C28 C 0.4464(6) 0.6897(6) 0.1059(2) 0.0452(17) Uani 1 1 d . . .
C29 C 0.4095(8) 0.4953(7) 0.1358(2) 0.066(2) Uani 1 1 d . . .
C30 C 0.3093(8) 0.5120(7) 0.1487(2) 0.054(2) Uani 1 1 d . . .
C31 C 0.4378(9) 0.3797(7) 0.1451(3) 0.108(3) Uani 1 1 d . . .
H31A H 0.3547 0.2996 0.1523 0.161 Uiso 1 1 calc R . .
H31B H 0.5000 0.4049 0.1680 0.161 Uiso 1 1 calc R . .
H31C H 0.4762 0.3624 0.1210 0.161 Uiso 1 1 calc R . .
C32 C 0.1964(8) 0.4285(7) 0.1762(2) 0.095(3) Uani 1 1 d . . .
H32A H 0.1152 0.3804 0.1601 0.142 Uiso 1 1 calc R . .
H32B H 0.1856 0.4851 0.1961 0.142 Uiso 1 1 calc R . .
H32C H 0.2140 0.3651 0.1905 0.142 Uiso 1 1 calc R . .
C33 C 0.6117(8) 0.6167(7) 0.0878(3) 0.077(3) Uani 1 1 d . . .
H33A H 0.6370 0.6862 0.0668 0.092 Uiso 1 1 calc R . .
H33B H 0.5854 0.5323 0.0735 0.092 Uiso 1 1 calc R . .
C34 C 0.7362(9) 0.6528(9) 0.1151(3) 0.099(3) Uani 1 1 d . . .
H34A H 0.7660 0.7386 0.1283 0.148 Uiso 1 1 calc R . .
H34B H 0.8076 0.6579 0.0980 0.148 Uiso 1 1 calc R . .
H34C H 0.7125 0.5844 0.1359 0.148 Uiso 1 1 calc R . .
C35 C 0.2488(7) 0.6947(7) 0.1381(2) 0.065(2) Uani 1 1 d . . .
H35A H 0.2949 0.7871 0.1280 0.078 Uiso 1 1 calc R . .
H35B H 0.2357 0.6969 0.1678 0.078 Uiso 1 1 calc R . .
C36 C 0.1068(7) 0.6136(9) 0.1162(3) 0.090(3) Uani 1 1 d . . .
H36A H 0.1193 0.6039 0.0871 0.136 Uiso 1 1 calc R . .
H36B H 0.0584 0.6618 0.1194 0.136 Uiso 1 1 calc R . .
H36C H 0.0561 0.5259 0.1287 0.136 Uiso 1 1 calc R . .
C38 C 0.8714(18) 0.5676(17) 0.2195(6) 0.281(10) Uiso 1 1 d D . .
H38A H 0.9226 0.6115 0.1946 0.337 Uiso 1 1 calc R . .
H38B H 0.8257 0.4702 0.2161 0.337 Uiso 1 1 calc R . .
C37 C 0.7793(14) 0.6142(19) 0.2307(6) 0.278(9) Uiso 1 1 d D . .
H37A H 0.7157 0.6007 0.2087 0.334 Uiso 1 1 calc R . .
H37B H 0.7314 0.5744 0.2565 0.334 Uiso 1 1 calc R . .
C39 C 0.961(2) 0.616(2) 0.2597(8) 0.465(17) Uiso 1 1 d D . .
H39A H 1.0459 0.6161 0.2563 0.559 Uiso 1 1 calc R . .
H39B H 0.9140 0.5636 0.2841 0.559 Uiso 1 1 calc R . .
C40 C 0.9818(19) 0.765(2) 0.2604(8) 0.352(14) Uiso 1 1 d D . .
H40A H 0.9727 0.7918 0.2883 0.423 Uiso 1 1 calc R . .
H40B H 1.0692 0.8308 0.2492 0.423 Uiso 1 1 calc R . .

loop_
_atom_site_aniso_label
_atom_site_aniso_U_11
_atom_site_aniso_U_22
_atom_site_aniso_U_33
_atom_site_aniso_U_23
_atom_site_aniso_U_13
_atom_site_aniso_U_12
Co1 0.0414(6) 0.0412(6) 0.0495(4) -0.0008(5) 0.0009(5) 0.0204(5)
F1 0.153(5) 0.146(5) 0.122(5) 0.035(4) 0.000(4) 0.091(4)
F2 0.101(3) 0.126(4) 0.100(4) -0.029(3) -0.010(3) 0.081(3)
F3 0.289(11) 0.238(10) 0.348(15) 0.102(10) 0.172(11) 0.205(9)
F4 0.204(13) 0.107(8) 0.126(9) -0.053(8) -0.070(10) 0.114(9)
F4' 0.125(11) 0.129(10) 0.024(6) -0.010(6) 0.015(5) 0.075(9)
F5 0.251(10) 0.284(10) 0.287(12) -0.150(10) -0.112(9) 0.214(9)
F6 0.106(3) 0.096(3) 0.111(4) 0.012(3) 0.028(3) 0.065(3)
F7 0.141(5) 0.158(5) 0.114(4) 0.006(4) -0.027(3) 0.096(4)
F8 0.117(9) 0.212(14) 0.160(11) 0.105(12) 0.075(9) 0.123(10)
F8' 0.135(10) 0.132(10) 0.016(6) -0.005(6) 0.016(6) 0.070(8)
N1 0.056(4) 0.068(4) 0.055(4) -0.004(3) -0.009(3) 0.035(3)
N2 0.045(4) 0.048(4) 0.060(4) -0.004(3) 0.002(3) 0.016(3)
N3 0.056(4) 0.055(4) 0.056(4) 0.003(3) 0.011(3) 0.029(3)
N4 0.054(4) 0.046(4) 0.051(4) 0.001(3) 0.011(3) 0.025(3)
N5 0.050(4) 0.054(4) 0.058(5) -0.011(3) 0.001(3) 0.025(3)
N6 0.054(4) 0.051(4) 0.055(4) -0.009(3) 0.003(3) 0.026(3)
N7 0.061(4) 0.046(4) 0.052(4) -0.006(3) -0.003(3) 0.026(3)
N8 0.046(4) 0.060(4) 0.059(4) 0.005(3) 0.010(3) 0.025(3)
B1 0.117(12) 0.088(11) 0.172(19) 0.046(11) 0.041(11) 0.071(10)
B2 0.119(12) 0.121(12) 0.138(15) -0.035(10) -0.034(10) 0.097(11)
C1 0.042(4) 0.050(5) 0.049(5) -0.003(3) 0.005(3) 0.024(4)
C2 0.061(6) 0.086(6) 0.071(6) -0.004(5) -0.011(4) 0.035(5)
C3 0.060(6) 0.082(7) 0.081(8) -0.018(5) -0.023(5) 0.028(6)
C4 0.063(6) 0.134(8) 0.132(9) -0.012(6) -0.036(5) 0.062(6)
C5 0.103(6) 0.074(6) 0.086(7) -0.019(5) -0.040(5) 0.025(5)
C6 0.063(5) 0.081(6) 0.078(6) -0.003(5) 0.013(4) 0.050(5)
C7 0.071(6) 0.100(7) 0.121(9) 0.032(6) 0.007(5) 0.058(6)
C8 0.068(5) 0.061(5) 0.099(7) -0.023(5) -0.012(5) 0.040(5)
C9 0.104(7) 0.042(5) 0.110(8) 0.008(5) -0.010(6) 0.028(5)
C10 0.041(4) 0.044(4) 0.047(5) 0.004(4) 0.003(3) 0.023(3)
C11 0.063(6) 0.056(6) 0.079(8) 0.016(5) 0.012(5) 0.027(5)
C12 0.086(6) 0.051(5) 0.058(5) 0.019(4) 0.021(4) 0.035(4)
C13 0.104(7) 0.097(7) 0.051(6) 0.022(5) 0.013(5) 0.030(5)
C14 0.162(9) 0.050(5) 0.119(8) 0.027(5) 0.025(6) 0.060(6)
C15 0.065(5) 0.077(5) 0.052(5) -0.006(4) 0.002(4) 0.034(4)
C16 0.096(6) 0.093(6) 0.054(5) -0.006(4) -0.005(4) 0.045(5)
C17 0.069(6) 0.048(5) 0.072(6) -0.001(4) 0.015(4) 0.037(5)
C18 0.087(7) 0.065(6) 0.082(7) -0.030(5) 0.003(5) -0.003(5)
C19 0.039(4) 0.036(4) 0.062(5) 0.000(3) 0.003(4) 0.019(3)
C20 0.041(5) 0.073(5) 0.070(6) -0.022(4) -0.022(4) 0.027(4)
C21 0.057(5) 0.068(6) 0.044(6) -0.009(4) -0.017(4) 0.033(5)
C22 0.057(5) 0.114(7) 0.114(7) -0.025(6) -0.026(5) 0.040(5)
C23 0.101(7) 0.098(7) 0.087(8) -0.008(5) -0.034(6) 0.033(6)
C24 0.049(5) 0.068(6) 0.061(6) -0.003(4) 0.004(4) 0.028(4)
C25 0.058(6) 0.101(7) 0.083(7) -0.007(5) 0.003(5) 0.023(5)
C26 0.077(5) 0.069(5) 0.046(5) -0.005(4) 0.008(4) 0.036(5)
C27 0.092(6) 0.075(5) 0.064(5) 0.000(4) 0.013(4) 0.039(5)
C28 0.044(4) 0.035(4) 0.060(5) -0.010(3) -0.005(3) 0.023(4)
C29 0.083(6) 0.048(5) 0.066(6) 0.009(4) 0.001(5) 0.031(5)
C30 0.063(5) 0.047(5) 0.050(5) 0.019(4) 0.022(4) 0.026(5)
C31 0.122(8) 0.066(6) 0.149(9) 0.043(5) 0.019(6) 0.058(6)
C32 0.080(6) 0.087(6) 0.086(6) 0.029(5) 0.016(5) 0.018(5)
C33 0.090(7) 0.076(6) 0.080(7) -0.012(5) 0.001(5) 0.054(5)
C34 0.097(7) 0.089(7) 0.129(9) 0.016(6) -0.028(6) 0.060(6)
C35 0.059(5) 0.069(5) 0.066(5) -0.004(4) 0.012(4) 0.032(4)
C36 0.039(5) 0.073(6) 0.137(9) 0.003(6) -0.006(5) 0.011(4)

loop_
_atom_type_symbol
_atom_type_description
_atom_type_scat_dispersion_real
_atom_type_scat_dispersion_imag
_atom_type_scat_source
C C 0.0033 0.0016 'International Tables Vol C Tables 4.2.6.8 and 6.1.1.4'
H H 0.0000 0.0000 'International Tables Vol C Tables 4.2.6.8 and 6.1.1.4'
B B 0.0013 0.0007 'International Tables Vol C Tables 4.2.6.8 and 6.1.1.4'
N N 0.0061 0.0033 'International Tables Vol C Tables 4.2.6.8 and 6.1.1.4'
O O 0.0106 0.0060 'International Tables Vol C Tables 4.2.6.8 and 6.1.1.4'
F F 0.0171 0.0103 'International Tables Vol C Tables 4.2.6.8 and 6.1.1.4'
Co Co 0.3494 0.9721 'International Tables Vol C Tables 4.2.6.8 and 6.1.1.4'

loop_
_geom_angle_atom_site_label_1
_geom_angle_atom_site_label_2
_geom_angle_atom_site_label_3
_geom_angle
C1 Co1 C28 89.3(2)
C1 Co1 C10 90.5(3)
C28 Co1 C10 179.7(3)
C1 Co1 C19 179.3(3)
C28 Co1 C19 90.6(3)
C10 Co1 C19 89.6(2)
B1 F3 F4' 46.5(9)
B1 F4' F3 56.0(9)
C40 O1 C37 112.1(13)
C1 N1 C2 110.5(6)
C1 N1 C6 124.0(6)
C2 N1 C6 125.2(6)
C1 N2 C3 112.4(6)
C1 N2 C8 123.3(6)
C3 N2 C8 124.3(7)
C10 N3 C11 111.7(6)
C10 N3 C15 124.2(6)
C11 N3 C15 124.0(7)
C10 N4 C12 111.4(6)
C10 N4 C17 126.2(6)
C12 N4 C17 122.3(6)
C19 N5 C20 111.4(6)
C19 N5 C24 125.1(6)
C20 N5 C24 123.5(6)
C19 N6 C21 110.2(6)
C19 N6 C26 124.0(6)
C21 N6 C26 125.7(6)
C28 N7 C29 111.1(6)
C28 N7 C33 123.0(6)
C29 N7 C33 125.6(6)
C28 N8 C30 112.4(6)
C28 N8 C35 124.7(6)
C30 N8 C35 122.8(6)
F4' B1 F2 127.0(12)
F4' B1 F1 123.0(13)
F2 B1 F1 109.5(14)
F4' B1 F3 77.5(12)
F2 B1 F3 103.7(12)
F1 B1 F3 97.3(12)
F4' B1 F4 66.2(14)
F2 B1 F4 102.1(11)
F1 B1 F4 98.1(10)
F3 B1 F4 143.4(18)
F8' B2 F6 122.4(12)
F8' B2 F7 125.3(12)
F6 B2 F7 112.0(13)
F8' B2 F5 80.5(11)
F6 B2 F5 99.4(12)
F7 B2 F5 96.3(10)
F8' B2 F8 66.1(12)
F6 B2 F8 102.1(11)
F7 B2 F8 99.3(11)
F5 B2 F8 146.3(16)
N2 C1 N1 102.8(6)
N2 C1 Co1 129.5(5)
N1 C1 Co1 127.6(5)
C3 C2 N1 108.4(7)
C3 C2 C4 130.4(8)
N1 C2 C4 121.2(8)
C2 C3 N2 105.7(7)
C2 C3 C5 129.7(9)
N2 C3 C5 124.6(9)
C2 C4 H4A 109.4
C2 C4 H4B 109.5
H4A C4 H4B 109.5
C2 C4 H4C 109.5
H4A C4 H4C 109.5
H4B C4 H4C 109.5
C3 C5 H5A 109.5
C3 C5 H5B 109.5
H5A C5 H5B 109.5
C3 C5 H5C 109.5
H5A C5 H5C 109.5
H5B C5 H5C 109.5
N1 C6 C7 113.8(7)
N1 C6 H6A 108.8
C7 C6 H6A 108.8
N1 C6 H6B 108.8
C7 C6 H6B 108.8
H6A C6 H6B 107.7
C6 C7 H7A 109.5
C6 C7 H7B 109.5
H7A C7 H7B 109.5
C6 C7 H7C 109.4
H7A C7 H7C 109.5
H7B C7 H7C 109.5
C9 C8 N2 114.7(7)
C9 C8 H8A 108.6
N2 C8 H8A 108.6
C9 C8 H8B 108.6
N2 C8 H8B 108.6
H8A C8 H8B 107.6
C8 C9 H9A 109.5
C8 C9 H9B 109.5
H9A C9 H9B 109.5
C8 C9 H9C 109.4
H9A C9 H9C 109.5
H9B C9 H9C 109.5
N3 C10 N4 104.7(5)
N3 C10 Co1 128.5(5)
N4 C10 Co1 126.8(5)
C12 C11 N3 106.3(7)
C12 C11 C13 127.4(8)
N3 C11 C13 125.9(8)
C11 C12 N4 105.8(7)
C11 C12 C14 130.1(7)
N4 C12 C14 124.0(7)
C11 C13 H13A 109.5
C11 C13 H13B 109.4
H13A C13 H13B 109.5
C11 C13 H13C 109.5
H13A C13 H13C 109.5
H13B C13 H13C 109.5
C12 C14 H14A 109.5
C12 C14 H14B 109.4
H14A C14 H14B 109.5
C12 C14 H14C 109.5
H14A C14 H14C 109.5
H14B C14 H14C 109.5
N3 C15 C16 114.2(6)
N3 C15 H15A 108.7
C16 C15 H15A 108.7
N3 C15 H15B 108.7
C16 C15 H15B 108.7
H15A C15 H15B 107.6
C15 C16 H16A 109.5
C15 C16 H16B 109.5
H16A C16 H16B 109.5
C15 C16 H16C 109.5
H16A C16 H16C 109.5
H16B C16 H16C 109.5
N4 C17 C18 115.6(6)
N4 C17 H17A 108.4
C18 C17 H17A 108.4
N4 C17 H17B 108.4
C18 C17 H17B 108.4
H17A C17 H17B 107.4
C17 C18 H18A 109.5
C17 C18 H18B 109.4
H18A C18 H18B 109.5
C17 C18 H18C 109.5
H18A C18 H18C 109.5
H18B C18 H18C 109.5
N5 C19 N6 103.6(6)
N5 C19 Co1 127.8(6)
N6 C19 Co1 128.6(5)
C21 C20 N5 107.7(7)
C21 C20 C22 130.0(8)
N5 C20 C22 122.1(7)
C20 C21 N6 107.1(7)
C20 C21 C23 132.3(8)
N6 C21 C23 120.6(7)
C20 C22 H22A 109.4
C20 C22 H22B 109.5
H22A C22 H22B 109.5
C20 C22 H22C 109.5
H22A C22 H22C 109.5
H22B C22 H22C 109.5
C21 C23 H23A 109.5
C21 C23 H23B 109.5
H23A C23 H23B 109.5
C21 C23 H23C 109.4
H23A C23 H23C 109.5
H23B C23 H23C 109.5
N5 C24 C25 117.4(6)
N5 C24 H24A 108.0
C25 C24 H24A 107.9
N5 C24 H24B 108.0
C25 C24 H24B 108.0
H24A C24 H24B 107.2
C24 C25 H25A 109.5
C24 C25 H25B 109.5
H25A C25 H25B 109.5
C24 C25 H25C 109.4
H25A C25 H25C 109.5
H25B C25 H25C 109.5
N6 C26 C27 113.9(6)
N6 C26 H26A 108.8
C27 C26 H26A 108.7
N6 C26 H26B 108.8
C27 C26 H26B 108.8
H26A C26 H26B 107.7
C26 C27 H27A 109.5
C26 C27 H27B 109.5
H27A C27 H27B 109.5
C26 C27 H27C 109.4
H27A C27 H27C 109.5
H27B C27 H27C 109.5
N7 C28 N8 102.9(6)
N7 C28 Co1 128.5(5)
N8 C28 Co1 128.6(5)
C30 C29 N7 109.0(7)
C30 C29 C31 129.3(8)
N7 C29 C31 121.7(7)
C29 C30 N8 104.6(6)
C29 C30 C32 130.1(8)
N8 C30 C32 125.3(7)
C29 C31 H31A 109.5
C29 C31 H31B 109.4
H31A C31 H31B 109.5
C29 C31 H31C 109.5
H31A C31 H31C 109.5
H31B C31 H31C 109.5
C30 C32 H32A 109.4
C30 C32 H32B 109.5
H32A C32 H32B 109.5
C30 C32 H32C 109.5
H32A C32 H32C 109.5
H32B C32 H32C 109.5
N7 C33 C34 114.4(7)
N7 C33 H33A 108.7
C34 C33 H33A 108.7
N7 C33 H33B 108.6
C34 C33 H33B 108.6
H33A C33 H33B 107.6
C33 C34 H34A 109.4
C33 C34 H34B 109.5
H34A C34 H34B 109.5
C33 C34 H34C 109.5
H34A C34 H34C 109.5
H34B C34 H34C 109.5
N8 C35 C36 111.9(6)
N8 C35 H35A 109.3
C36 C35 H35A 109.2
N8 C35 H35B 109.2
C36 C35 H35B 109.2
H35A C35 H35B 107.9
C35 C36 H36A 109.5
C35 C36 H36B 109.4
H36A C36 H36B 109.5
C35 C36 H36C 109.5
H36A C36 H36C 109.5
H36B C36 H36C 109.5
C37 C38 C39 97.8(12)
C37 C38 H38A 113.0
C39 C38 H38A 111.8
C37 C38 H38B 111.5
C39 C38 H38B 112.5
H38A C38 H38B 109.9
O1 C37 C38 95.4(13)
O1 C37 H37A 111.7
C38 C37 H37A 112.5
O1 C37 H37B 113.5
C38 C37 H37B 113.2
H37A C37 H37B 110.0
C38 C39 C40 96.0(10)
C38 C39 H39A 112.9
C40 C39 H39A 113.5
C38 C39 H39B 112.1
C40 C39 H39B 111.8
H39A C39 H39B 110.1
O1 C40 C39 101.6(11)
O1 C40 H40A 112.5
C39 C40 H40A 111.9
O1 C40 H40B 111.0
C39 C40 H40B 110.4
H40A C40 H40B 109.3

loop_
_geom_bond_atom_site_label_1
_geom_bond_atom_site_label_2
_geom_bond_distance
Co1 C1 1.947(7)
Co1 C28 1.964(7)
Co1 C10 1.969(6)
Co1 C19 1.981(7)
F1 B1 1.385(14)
F2 B1 1.346(14)
F3 B1 1.422(16)
F3 F4' 1.674(15)
F4 B1 1.49(2)
F4' B1 1.244(18)
F5 B2 1.469(16)
F6 B2 1.349(13)
F7 B2 1.347(13)
F8 B2 1.481(19)
F8' B2 1.249(17)
O1 C40 1.357(15)
O1 C37 1.402(15)
N1 C1 1.378(7)
N1 C2 1.394(8)
N1 C6 1.447(8)
N2 C1 1.371(7)
N2 C3 1.395(10)
N2 C8 1.458(7)
N3 C10 1.347(8)
N3 C11 1.397(9)
N3 C15 1.453(8)
N4 C10 1.367(7)
N4 C12 1.397(8)
N4 C17 1.470(9)
N5 C19 1.335(7)
N5 C20 1.387(8)
N5 C24 1.460(9)
N6 C19 1.372(8)
N6 C21 1.393(9)
N6 C26 1.460(8)
N7 C28 1.356(7)
N7 C29 1.382(8)
N7 C33 1.470(8)
N8 C28 1.359(7)
N8 C30 1.407(9)
N8 C35 1.473(7)
C2 C3 1.330(11)
C2 C4 1.534(10)
C3 C5 1.493(10)
C4 H4A 0.9600
C4 H4B 0.9600
C4 H4C 0.9600
C5 H5A 0.9600
C5 H5B 0.9600
C5 H5C 0.9600
C6 C7 1.522(10)
C6 H6A 0.9700
C6 H6B 0.9700
C7 H7A 0.9600
C7 H7B 0.9600
C7 H7C 0.9600
C8 C9 1.457(10)
C8 H8A 0.9700
C8 H8B 0.9700
C9 H9A 0.9600
C9 H9B 0.9600
C9 H9C 0.9600
C11 C12 1.375(12)
C11 C13 1.484(11)
C12 C14 1.470(9)
C13 H13A 0.9600
C13 H13B 0.9600
C13 H13C 0.9600
C14 H14A 0.9600
C14 H14B 0.9600
C14 H14C 0.9600
C15 C16 1.527(8)
C15 H15A 0.9700
C15 H15B 0.9700
C16 H16A 0.9600
C16 H16B 0.9600
C16 H16C 0.9600
C17 C18 1.499(10)
C17 H17A 0.9700
C17 H17B 0.9700
C18 H18A 0.9600
C18 H18B 0.9600
C18 H18C 0.9600
C20 C21 1.295(11)
C20 C22 1.493(9)
C21 C23 1.495(11)
C22 H22A 0.9601
C22 H22B 0.9601
C22 H22C 0.9601
C23 H23A 0.9600
C23 H23B 0.9600
C23 H23C 0.9600
C24 C25 1.493(10)
C24 H24A 0.9700
C24 H24B 0.9700
C25 H25A 0.9600
C25 H25B 0.9600
C25 H25C 0.9600
C26 C27 1.478(8)
C26 H26A 0.9700
C26 H26B 0.9700
C27 H27A 0.9600
C27 H27B 0.9600
C27 H27C 0.9600
C29 C30 1.318(10)
C29 C31 1.537(10)
C30 C32 1.457(9)
C31 H31A 0.9600
C31 H31B 0.9600
C31 H31C 0.9600
C32 H32A 0.9600
C32 H32B 0.9600
C32 H32C 0.9600
C33 C34 1.541(10)
C33 H33A 0.9700
C33 H33B 0.9700
C34 H34A 0.9600
C34 H34B 0.9600
C34 H34C 0.9600
C35 C36 1.575(10)
C35 H35A 0.9700
C35 H35B 0.9700
C36 H36A 0.9600
C36 H36B 0.9600
C36 H36C 0.9600
C38 C37 1.442(14)
C38 C39 1.571(16)
C38 H38A 0.9700
C38 H38B 0.9700
C37 H37A 0.9700
C37 H37B 0.9700
C39 C40 1.601(17)
C39 H39A 0.9700
C39 H39B 0.9700
C40 H40A 0.9700
C40 H40B 0.9700

loop_
_geom_torsion_atom_site_label_1
_geom_torsion_atom_site_label_2
_geom_torsion_atom_site_label_3
_geom_torsion_atom_site_label_4
_geom_torsion
F3 F4' B1 F2 97.9(18)
F3 F4' B1 F1 -90.6(17)
F3 F4' B1 F4 -174.7(9)
F4' F3 B1 F2 -125.5(13)
F4' F3 B1 F1 122.3(13)
F4' F3 B1 F4 8.2(14)
C3 N2 C1 N1 -0.2(7)
C8 N2 C1 N1 177.5(6)
C3 N2 C1 Co1 -180.0(6)
C8 N2 C1 Co1 -2.2(9)
C2 N1 C1 N2 2.1(7)
C6 N1 C1 N2 175.8(6)
C2 N1 C1 Co1 -178.2(5)
C6 N1 C1 Co1 -4.4(9)
C28 Co1 C1 N2 -60.5(7)
C10 Co1 C1 N2 119.7(6)
C19 Co1 C1 N2 21(25)
C28 Co1 C1 N1 119.9(5)
C10 Co1 C1 N1 -59.9(6)
C19 Co1 C1 N1 -159(55)
C1 N1 C2 C3 -3.3(9)
C6 N1 C2 C3 -177.0(7)
C1 N1 C2 C4 177.0(7)
C6 N1 C2 C4 3.3(11)
N1 C2 C3 N2 2.9(10)
C4 C2 C3 N2 -177.4(8)
N1 C2 C3 C5 -178.9(9)
C4 C2 C3 C5 0.8(17)
C1 N2 C3 C2 -1.7(9)
C8 N2 C3 C2 -179.5(7)
C1 N2 C3 C5 -180.0(8)
C8 N2 C3 C5 2.3(12)
C1 N1 C6 C7 110.5(7)
C2 N1 C6 C7 -76.6(8)
C1 N2 C8 C9 110.8(8)
C3 N2 C8 C9 -71.7(10)
C11 N3 C10 N4 -2.3(7)
C15 N3 C10 N4 -179.9(5)
C11 N3 C10 Co1 179.5(5)
C15 N3 C10 Co1 1.9(9)
C12 N4 C10 N3 1.7(7)
C17 N4 C10 N3 178.4(6)
C12 N4 C10 Co1 179.9(5)
C17 N4 C10 Co1 -3.4(9)
C1 Co1 C10 N3 -62.0(6)
C28 Co1 C10 N3 -99(49)
C19 Co1 C10 N3 117.3(6)
C1 Co1 C10 N4 120.2(5)
C28 Co1 C10 N4 83(49)
C19 Co1 C10 N4 -60.5(5)
C10 N3 C11 C12 2.1(8)
C15 N3 C11 C12 179.7(6)
C10 N3 C11 C13 176.3(7)
C15 N3 C11 C13 -6.1(11)
N3 C11 C12 N4 -1.0(8)
C13 C11 C12 N4 -175.0(7)
N3 C11 C12 C14 -178.5(8)
C13 C11 C12 C14 7.5(15)
C10 N4 C12 C11 -0.4(8)
C17 N4 C12 C11 -177.3(6)
C10 N4 C12 C14 177.3(7)
C17 N4 C12 C14 0.4(11)
C10 N3 C15 C16 107.2(7)
C11 N3 C15 C16 -70.1(8)
C10 N4 C17 C18 112.1(7)
C12 N4 C17 C18 -71.5(9)
C20 N5 C19 N6 0.1(7)
C24 N5 C19 N6 -179.8(6)
C20 N5 C19 Co1 178.7(5)
C24 N5 C19 Co1 -1.2(9)
C21 N6 C19 N5 0.5(7)
C26 N6 C19 N5 -179.1(6)
C21 N6 C19 Co1 -178.0(5)
C26 N6 C19 Co1 2.3(9)
C1 Co1 C19 N5 38(25)
C28 Co1 C19 N5 119.4(6)
C10 Co1 C19 N5 -60.8(5)
C1 Co1 C19 N6 -144(25)
C28 Co1 C19 N6 -62.3(6)
C10 Co1 C19 N6 117.5(6)
C19 N5 C20 C21 -0.7(9)
C24 N5 C20 C21 179.2(7)
C19 N5 C20 C22 176.0(7)
C24 N5 C20 C22 -4.1(11)
N5 C20 C21 N6 1.0(9)
C22 C20 C21 N6 -175.3(7)
N5 C20 C21 C23 -178.3(8)
C22 C20 C21 C23 5.4(16)
C19 N6 C21 C20 -1.0(8)
C26 N6 C21 C20 178.7(6)
C19 N6 C21 C23 178.4(7)
C26 N6 C21 C23 -1.9(11)
C19 N5 C24 C25 109.1(7)
C20 N5 C24 C25 -70.7(9)
C19 N6 C26 C27 106.6(7)
C21 N6 C26 C27 -73.1(9)
C29 N7 C28 N8 2.4(7)
C33 N7 C28 N8 175.5(6)
C29 N7 C28 Co1 -179.1(5)
C33 N7 C28 Co1 -6.1(9)
C30 N8 C28 N7 -1.9(7)
C35 N8 C28 N7 175.5(6)
C30 N8 C28 Co1 179.7(5)
C35 N8 C28 Co1 -3.0(9)
C1 Co1 C28 N7 120.4(5)
C10 Co1 C28 N7 158(100)
C19 Co1 C28 N7 -58.8(6)
C1 Co1 C28 N8 -61.5(6)
C10 Co1 C28 N8 -24(49)
C19 Co1 C28 N8 119.2(6)
C28 N7 C29 C30 -2.2(9)
C33 N7 C29 C30 -175.0(7)
C28 N7 C29 C31 177.9(7)
C33 N7 C29 C31 5.1(11)
N7 C29 C30 N8 0.9(9)
C31 C29 C30 N8 -179.2(8)
N7 C29 C30 C32 -178.6(8)
C31 C29 C30 C32 1.3(16)
C28 N8 C30 C29 0.6(9)
C35 N8 C30 C29 -176.8(6)
C28 N8 C30 C32 -179.9(7)
C35 N8 C30 C32 2.7(11)
C28 N7 C33 C34 113.1(7)
C29 N7 C33 C34 -74.9(9)
C28 N8 C35 C36 110.1(7)
C30 N8 C35 C36 -72.8(9)
C40 O1 C37 C38 -51(2)
C39 C38 C37 O1 58.4(15)
C37 C38 C39 C40 -47.5(19)
C37 O1 C40 C39 19(3)
C38 C39 C40 O1 18(3)
